data_7712044
loop_
_publ_author_name
'Xie, Hao-Hui'
'Wang, Qin'
'Weng, Jiao-Lin'
'Yan, Yun-Fan'
'Bian, Hong-Yi'
'Huang, Ying'
'Zheng, Fa-Kun'
'Qiu, Ren-Hui'
'Xu, Jian-Gang'

_publ_section_title
;
 Coordination polymerization of nitrogen-rich linkers and dicyanamide
 anions toward energetic coordination polymers with low sensitivities.
;
_journal_issue 3
_journal_name_full 'Dalton transactions (Cambridge, England : 2003)'
_journal_page_first 818
_journal_page_last 824
_journal_paper_doi 10.1039/d2dt03180a
_journal_volume 52
_journal_year 2023
_chemical_formula_moiety '2(C4 H5 Cd0.5 N8)'
_chemical_formula_sum 'C8 H10 Cd N16'
_chemical_formula_weight 442.72
_space_group_crystal_system triclinic
_space_group_IT_number 2
_space_group_name_Hall '-P 1'
_space_group_name_H-M_alt 'P -1'
_atom_sites_solution_hydrogens mixed
_atom_sites_solution_primary dual
_audit_creation_date 2022-03-19
_audit_creation_method
;
Olex2 1.5
(compiled 2021.12.09 svn.r5202d8cf for OlexSys, GUI svn.r6439)
;
_audit_update_record
;
2022-10-31 deposited with the CCDC.	2022-12-14 downloaded from the CCDC.
;
_cell_angle_alpha 93.655(7)
_cell_angle_beta 93.742(6)
_cell_angle_gamma 110.729(9)
_cell_formula_units_Z 2
_cell_length_a 7.5280(6)
_cell_length_b 8.7978(11)
_cell_length_c 13.4483(9)
_cell_measurement_reflns_used 5402
_cell_measurement_temperature 298.21(10)
_cell_measurement_theta_max 28.4830
_cell_measurement_theta_min 2.4710
_cell_volume 827.64(14)
_computing_cell_refinement 'CrysAlisPro 1.171.41.64a (Rigaku OD, 2020)'
_computing_data_collection 'CrysAlisPro 1.171.41.64a (Rigaku OD, 2020)'
_computing_data_reduction 'CrysAlisPro 1.171.41.64a (Rigaku OD, 2020)'
_computing_molecular_graphics 'Olex2 1.5 (Dolomanov et al., 2009)'
_computing_publication_material 'Olex2 1.5 (Dolomanov et al., 2009)'
_computing_structure_refinement 'SHELXL 2018/3 (Sheldrick, 2015)'
_computing_structure_solution 'SHELXT 2018/2 (Sheldrick, 2018)'
_diffrn_ambient_environment air
_diffrn_ambient_temperature 298.21(10)
_diffrn_detector 'Hybrid Pixel Array Detector'
_diffrn_detector_area_resol_mean 10.0000
_diffrn_detector_type HyPix
_diffrn_measured_fraction_theta_full 1.000
_diffrn_measured_fraction_theta_max 0.805
_diffrn_measurement_details
;
List of Runs (angles in degrees, time in seconds):

  # Type    Start    End  Width  t~exp~   \w     \q     \k     \f   Frames
#--------------------------------------------------------------------------
  1  \w    -62.00  42.00   0.50    0.05    --   10.52 -77.00-120.00  208
  2  \w     24.00  57.00   0.50    0.05    --   10.52-138.00-116.00   66
  3  \w     23.00  50.00   0.50    0.05    --   10.52-131.00  59.00   54
  4  \w    -28.00  51.00   0.50    0.05    --  -11.30  19.00-180.00  158
  5  \w    -25.00  25.00   0.50    0.05    --  -11.30  19.00 -30.00  100
  6  \w     35.00  60.00   0.50    0.05    --  -11.30  19.00 -30.00   50
  7  \w    -44.00  57.00   0.50    0.05    --  -11.30  77.00  30.00  202
  8  \w    -72.00 -47.00   0.50    0.05    --  -11.30 138.00 -54.00   50
  9  \w    -74.00 -49.00   0.50    0.05    --  -11.30 131.00 130.00   50
 10  \w    -10.00  34.00   0.50    0.05    --  -11.30 -99.00-150.00   88
;
_diffrn_measurement_device 'four-circle diffractometer'
_diffrn_measurement_device_type 'ROD, Synergy Custom DW system, HyPix'
_diffrn_measurement_method '\w scans'
_diffrn_orient_matrix_type 'CrysAlisPro convention (1999,Acta A55,543-557)'
_diffrn_orient_matrix_UB_11 -0.0226081000
_diffrn_orient_matrix_UB_12 0.0709305000
_diffrn_orient_matrix_UB_13 -0.0054541000
_diffrn_orient_matrix_UB_21 0.0089313000
_diffrn_orient_matrix_UB_22 0.0162317000
_diffrn_orient_matrix_UB_23 0.0527954000
_diffrn_orient_matrix_UB_31 0.0982290000
_diffrn_orient_matrix_UB_32 0.0469205000
_diffrn_orient_matrix_UB_33 -0.0009073000
_diffrn_radiation_monochromator mirror
_diffrn_radiation_probe x-ray
_diffrn_radiation_type 'Mo K\a'
_diffrn_radiation_wavelength 0.71073
_diffrn_reflns_av_R_equivalents 0.0303
_diffrn_reflns_av_unetI/netI 0.0344
_diffrn_reflns_Laue_measured_fraction_full 1.000
_diffrn_reflns_Laue_measured_fraction_max 0.805
_diffrn_reflns_limit_h_max 10
_diffrn_reflns_limit_h_min -8
_diffrn_reflns_limit_k_max 11
_diffrn_reflns_limit_k_min -11
_diffrn_reflns_limit_l_max 18
_diffrn_reflns_limit_l_min -17
_diffrn_reflns_number 10419
_diffrn_reflns_point_group_measured_fraction_full 1.000
_diffrn_reflns_point_group_measured_fraction_max 0.805
_diffrn_reflns_theta_full 25.242
_diffrn_reflns_theta_max 29.388
_diffrn_reflns_theta_min 1.524
_diffrn_source 'Rotating-anode X-ray tube'
_diffrn_source_type 'Rigaku (Mo) X-ray Source'
_exptl_absorpt_coefficient_mu 1.351
_exptl_absorpt_correction_T_max 1.00000
_exptl_absorpt_correction_T_min 0.70884
_exptl_absorpt_correction_type multi-scan
_exptl_absorpt_process_details
;
CrysAlisPro 1.171.41.64a (Rigaku Oxford Diffraction, 2020)
Empirical absorption correction using spherical harmonics,
 implemented in SCALE3 ABSPACK scaling algorithm.
;
_exptl_crystal_colour colorless
_exptl_crystal_density_diffrn 1.777
_exptl_crystal_description slice
_exptl_crystal_F_000 436
_exptl_crystal_size_max 0.21
_exptl_crystal_size_mid 0.17
_exptl_crystal_size_min 0.13
_refine_diff_density_max 0.490
_refine_diff_density_min -0.356
_refine_diff_density_rms 0.066
_refine_ls_extinction_coef 0.0300(13)
_refine_ls_extinction_expression Fc^*^=kFc[1+0.001xFc^2^\l^3^/sin(2\q)]^-1/4^
_refine_ls_extinction_method 'SHELXL-2018/3 (Sheldrick 2018)'
_refine_ls_goodness_of_fit_ref 1.041
_refine_ls_hydrogen_treatment constr
_refine_ls_matrix_type full
_refine_ls_number_parameters 234
_refine_ls_number_reflns 3676
_refine_ls_number_restraints 0
_refine_ls_restrained_S_all 1.041
_refine_ls_R_factor_all 0.0358
_refine_ls_R_factor_gt 0.0269
_refine_ls_shift/su_max 0.001
_refine_ls_shift/su_mean 0.000
_refine_ls_structure_factor_coef Fsqd
_refine_ls_weighting_details 'w=1/[\s^2^(Fo^2^)+(0.0343P)^2^] where P=(Fo^2^+2Fc^2^)/3'
_refine_ls_weighting_scheme calc
_refine_ls_wR_factor_gt 0.0668
_refine_ls_wR_factor_ref 0.0716
_reflns_Friedel_coverage 0.000
_reflns_number_gt 2855
_reflns_number_total 3676
_reflns_threshold_expression 'I > 2\s(I)'
_cod_data_source_file d2dt03180a2.cif
_cod_data_source_block xhh-248131
_cod_depositor_comments 'Adding full bibliography for 7712042--7712045.cif.'
_cod_database_code 7712044
_shelx_shelxl_version_number 2018/3
_shelx_space_group_comment
;
The symmetry employed for this shelxl refinement is uniquely defined
by the following loop, which should always be used as a source of
symmetry information in preference to the above space-group names.
They are only intended as comments.
;
_olex2_refinement_description
;
1. Fixed Uiso
 At 1.2 times of:
  All N(H,H) groups
 At 1.5 times of:
  All C(H,H,H) groups
2.a Rotating group:
 N15(H15a,H15b), N25(H25a,H25b)
2.b Idealised Me refined as rotating group:
 C21(H21a,H21b,H21c), C11(H11a,H11b,H11c)
;
_olex2_submission_special_instructions 'No special instructions were received'
_oxdiff_exptl_absorpt_empirical_details
;
Empirical correction (ABSPACK) includes:
- Absorption correction using spherical harmonics
- Frame scaling
;
_oxdiff_exptl_absorpt_empirical_full_max 1.584
_oxdiff_exptl_absorpt_empirical_full_min 0.636

loop_
_space_group_symop_operation_xyz
'x, y, z'
'-x, -y, -z'

loop_
_atom_site_label
_atom_site_type_symbol
_atom_site_fract_x
_atom_site_fract_y
_atom_site_fract_z
_atom_site_U_iso_or_equiv
_atom_site_adp_type
_atom_site_occupancy
_atom_site_site_symmetry_order
_atom_site_calc_flag
_atom_site_refinement_flags_posn
_atom_site_refinement_flags_adp
_atom_site_refinement_flags_occupancy
_atom_site_disorder_assembly
_atom_site_disorder_group
Cd2 Cd 0.500000 1.000000 0.000000 0.03531(10) Uani 1 2 d S . P . .
Cd1 Cd 0.500000 0.000000 0.500000 0.04070(11) Uani 1 2 d S . P . .
N21 N 0.3713(2) 0.7163(2) 0.01111(14) 0.0422(5) Uani 1 1 d . . . . .
N23 N 0.2129(3) 0.4707(3) -0.03899(17) 0.0524(6) Uani 1 1 d . . . . .
N11 N 0.4705(3) 0.2222(3) 0.41946(14) 0.0490(5) Uani 1 1 d . . . . .
N14 N 0.4620(3) 0.4093(3) 0.31871(15) 0.0481(5) Uani 1 1 d . . . . .
N22 N 0.2693(3) 0.6173(3) -0.06853(15) 0.0497(5) Uani 1 1 d . . . . .
N24 N 0.2707(3) 0.4629(3) 0.05585(16) 0.0558(6) Uani 1 1 d . . . . .
N43 N -0.2450(3) 1.0303(3) 0.11596(16) 0.0549(6) Uani 1 1 d . . . . .
N15 N 0.6977(3) 0.2895(3) 0.29867(16) 0.0579(6) Uani 1 1 d . . . . .
H15A H 0.696248 0.192237 0.304299 0.070 Uiso 1 1 d R U . . .
H15B H 0.687358 0.304557 0.236289 0.070 Uiso 1 1 d R U . . .
N42 N 0.0786(3) 1.1196(3) 0.19708(16) 0.0588(7) Uani 1 1 d . . . . .
N13 N 0.3306(3) 0.3823(3) 0.38429(15) 0.0512(5) Uani 1 1 d . . . . .
N12 N 0.3309(3) 0.2730(3) 0.44420(16) 0.0594(6) Uani 1 1 d . . . . .
N41 N 0.3304(3) 1.0422(4) 0.12952(19) 0.0579(7) Uani 1 1 d . . . . .
C42 C -0.0905(3) 1.0710(3) 0.15015(17) 0.0397(6) Uani 1 1 d . . . . .
N32 N 1.1145(3) 0.2021(4) 0.65803(17) 0.0651(8) Uani 1 1 d . . . . .
N33 N 1.3321(4) 0.0591(4) 0.62797(18) 0.0597(7) Uani 1 1 d . . . . .
C41 C 0.2088(3) 1.0762(4) 0.15768(18) 0.0448(7) Uani 1 1 d . . . . .
N31 N 0.7976(3) 0.1523(4) 0.5803(2) 0.0747(8) Uani 1 1 d . . . . .
C22 C 0.3694(3) 0.6185(3) 0.08443(18) 0.0461(6) Uani 1 1 d . . . . .
C12 C 0.5478(4) 0.3073(4) 0.34267(18) 0.0424(6) Uani 1 1 d . . . . .
C31 C 0.9460(4) 0.1671(4) 0.61392(19) 0.0470(6) Uani 1 1 d . . . . .
C32 C 1.2224(4) 0.1209(4) 0.63725(18) 0.0486(7) Uani 1 1 d . . . . .
N25 N 0.4540(5) 0.6771(4) 0.17819(19) 0.0808(9) Uani 1 1 d . . . . .
H25A H 0.484374 0.600959 0.203707 0.097 Uiso 1 1 d R U . . .
H25B H 0.557021 0.761118 0.176396 0.097 Uiso 1 1 d R U . . .
C21 C 0.0955(4) 0.3274(4) -0.1034(3) 0.0799(10) Uani 1 1 d . . . . .
H21A H 0.036952 0.359976 -0.159658 0.120 Uiso 1 1 calc R U . . .
H21B H -0.001723 0.258068 -0.066685 0.120 Uiso 1 1 calc R U . . .
H21C H 0.173353 0.269044 -0.126747 0.120 Uiso 1 1 calc R U . . .
C11 C 0.1937(5) 0.4636(5) 0.3857(3) 0.0775(10) Uani 1 1 d . . . . .
H11A H 0.259991 0.579688 0.391752 0.116 Uiso 1 1 calc R U . . .
H11B H 0.119492 0.433661 0.441535 0.116 Uiso 1 1 calc R U . . .
H11C H 0.110790 0.431448 0.324643 0.116 Uiso 1 1 calc R U . . .

loop_
_atom_site_aniso_label
_atom_site_aniso_U_11
_atom_site_aniso_U_22
_atom_site_aniso_U_33
_atom_site_aniso_U_23
_atom_site_aniso_U_13
_atom_site_aniso_U_12
Cd2 0.02962(14) 0.03094(16) 0.04659(16) 0.00843(10) 0.00255(9) 0.01175(11)
Cd1 0.04332(16) 0.04707(19) 0.04241(16) 0.01208(12) 0.00323(10) 0.02815(13)
N21 0.0468(11) 0.0299(12) 0.0458(11) 0.0063(9) -0.0006(8) 0.0091(9)
N23 0.0563(13) 0.0360(14) 0.0609(14) 0.0004(11) 0.0111(10) 0.0115(10)
N11 0.0595(12) 0.0546(16) 0.0485(12) 0.0189(10) 0.0100(9) 0.0366(12)
N14 0.0519(12) 0.0412(14) 0.0534(12) 0.0127(10) -0.0021(10) 0.0191(10)
N22 0.0592(12) 0.0363(14) 0.0492(12) 0.0038(10) 0.0037(9) 0.0120(10)
N24 0.0642(13) 0.0341(14) 0.0656(14) 0.0147(11) 0.0068(11) 0.0115(11)
N43 0.0486(12) 0.0609(17) 0.0613(13) 0.0035(12) -0.0053(10) 0.0292(12)
N15 0.0589(13) 0.0663(19) 0.0544(13) 0.0171(11) 0.0095(10) 0.0271(13)
N42 0.0361(11) 0.077(2) 0.0569(13) -0.0187(12) -0.0014(9) 0.0172(12)
N13 0.0598(13) 0.0451(15) 0.0580(13) 0.0106(11) -0.0014(10) 0.0306(11)
N12 0.0699(14) 0.0656(18) 0.0635(13) 0.0242(12) 0.0167(11) 0.0449(13)
N41 0.0400(12) 0.0674(19) 0.0625(14) -0.0074(13) 0.0085(10) 0.0164(12)
C42 0.0386(13) 0.0411(16) 0.0426(12) 0.0047(11) 0.0056(10) 0.0178(11)
N32 0.0562(14) 0.086(2) 0.0610(14) -0.0218(13) -0.0080(11) 0.0427(14)
N33 0.0646(15) 0.088(2) 0.0461(13) 0.0131(13) 0.0075(11) 0.0495(16)
C41 0.0331(13) 0.0516(18) 0.0405(13) -0.0016(11) -0.0001(10) 0.0056(12)
N31 0.0598(14) 0.066(2) 0.103(2) -0.0123(15) -0.0185(13) 0.0368(14)
C22 0.0473(14) 0.0390(16) 0.0511(14) 0.0147(12) 0.0038(11) 0.0129(12)
C12 0.0440(14) 0.0405(16) 0.0408(13) 0.0044(11) -0.0075(11) 0.0149(12)
C31 0.0502(15) 0.0447(17) 0.0521(14) -0.0012(12) 0.0008(11) 0.0260(13)
C32 0.0510(15) 0.065(2) 0.0347(13) 0.0008(12) -0.0006(10) 0.0281(15)
N25 0.098(2) 0.063(2) 0.0634(16) 0.0252(14) -0.0201(15) 0.0085(16)
C21 0.080(2) 0.047(2) 0.096(2) -0.0212(18) 0.0062(17) 0.0073(17)
C11 0.083(2) 0.071(3) 0.102(3) 0.014(2) 0.0051(19) 0.056(2)

loop_
_atom_type_symbol
_atom_type_description
_atom_type_scat_dispersion_real
_atom_type_scat_dispersion_imag
_atom_type_scat_source
C C 0.0033 0.0016 'International Tables Vol C Tables 4.2.6.8 and 6.1.1.4'
H H 0.0000 0.0000 'International Tables Vol C Tables 4.2.6.8 and 6.1.1.4'
Cd Cd -0.8075 1.2024 'International Tables Vol C Tables 4.2.6.8 and 6.1.1.4'
N N 0.0061 0.0033 'International Tables Vol C Tables 4.2.6.8 and 6.1.1.4'

loop_
_geom_angle_atom_site_label_1
_geom_angle_atom_site_label_2
_geom_angle_atom_site_label_3
_geom_angle
_geom_angle_site_symmetry_1
_geom_angle_site_symmetry_3
_geom_angle_publ_flag
N21 Cd2 N21 180.00(9) 2_675 . ?
N43 Cd2 N21 91.89(8) 2_575 2_675 ?
N43 Cd2 N21 88.11(8) 1_655 2_675 ?
N43 Cd2 N21 88.11(8) 2_575 . ?
N43 Cd2 N21 91.89(8) 1_655 . ?
N43 Cd2 N43 180.0 2_575 1_655 ?
N41 Cd2 N21 90.35(9) . . ?
N41 Cd2 N21 90.35(9) 2_675 2_675 ?
N41 Cd2 N21 89.65(9) . 2_675 ?
N41 Cd2 N21 89.65(9) 2_675 . ?
N41 Cd2 N43 90.83(8) . 2_575 ?
N41 Cd2 N43 89.17(8) . 1_655 ?
N41 Cd2 N43 90.83(8) 2_675 1_655 ?
N41 Cd2 N43 89.17(8) 2_675 2_575 ?
N41 Cd2 N41 180.0 2_675 . ?
N11 Cd1 N11 180.0 . 2_656 ?
N33 Cd1 N11 88.90(9) 2_756 2_656 ?
N33 Cd1 N11 91.10(9) 2_756 . ?
N33 Cd1 N11 88.90(9) 1_455 . ?
N33 Cd1 N11 91.10(9) 1_455 2_656 ?
N33 Cd1 N33 180.0 2_756 1_455 ?
N31 Cd1 N11 86.24(9) 2_656 . ?
N31 Cd1 N11 86.23(9) . 2_656 ?
N31 Cd1 N11 93.77(9) . . ?
N31 Cd1 N11 93.76(9) 2_656 2_656 ?
N31 Cd1 N33 85.39(9) 2_656 1_455 ?
N31 Cd1 N33 85.39(10) . 2_756 ?
N31 Cd1 N33 94.61(9) . 1_455 ?
N31 Cd1 N33 94.61(9) 2_656 2_756 ?
N31 Cd1 N31 180.0 2_656 . ?
N22 N21 Cd2 119.60(15) . . ?
N22 N21 C22 105.7(2) . . ?
C22 N21 Cd2 134.64(16) . . ?
N22 N23 N24 114.8(2) . . ?
N22 N23 C21 122.8(3) . . ?
N24 N23 C21 122.4(3) . . ?
N12 N11 Cd1 116.97(15) . . ?
N12 N11 C12 106.2(2) . . ?
C12 N11 Cd1 136.32(18) . . ?
C12 N14 N13 101.8(2) . . ?
N23 N22 N21 105.5(2) . . ?
C22 N24 N23 101.2(2) . . ?
C42 N43 Cd2 158.8(2) . 1_455 ?
H15A N15 H15B 109.4 . . ?
C12 N15 H15A 109.0 . . ?
C12 N15 H15B 109.3 . . ?
C42 N42 C41 118.6(2) . . ?
N14 N13 C11 122.8(2) . . ?
N12 N13 N14 114.5(2) . . ?
N12 N13 C11 122.6(2) . . ?
N13 N12 N11 105.8(2) . . ?
C41 N41 Cd2 150.4(2) . . ?
N43 C42 N42 174.5(3) . . ?
C31 N32 C32 122.8(3) . . ?
C32 N33 Cd1 137.5(2) . 1_655 ?
N41 C41 N42 175.1(3) . . ?
C31 N31 Cd1 152.7(3) . . ?
N21 C22 N25 122.6(3) . . ?
N24 C22 N21 112.8(2) . . ?
N24 C22 N25 124.6(2) . . ?
N11 C12 N15 122.9(2) . . ?
N14 C12 N11 111.6(2) . . ?
N14 C12 N15 125.5(2) . . ?
N31 C31 N32 172.2(3) . . ?
N33 C32 N32 172.2(3) . . ?
C22 N25 H25A 107.5 . . ?
C22 N25 H25B 110.7 . . ?
H25A N25 H25B 108.4 . . ?
N23 C21 H21A 109.5 . . ?
N23 C21 H21B 109.5 . . ?
N23 C21 H21C 109.5 . . ?
H21A C21 H21B 109.5 . . ?
H21A C21 H21C 109.5 . . ?
H21B C21 H21C 109.5 . . ?
N13 C11 H11A 109.5 . . ?
N13 C11 H11B 109.5 . . ?
N13 C11 H11C 109.5 . . ?
H11A C11 H11B 109.5 . . ?
H11A C11 H11C 109.5 . . ?
H11B C11 H11C 109.5 . . ?

loop_
_geom_bond_atom_site_label_1
_geom_bond_atom_site_label_2
_geom_bond_distance
_geom_bond_site_symmetry_2
_geom_bond_publ_flag
Cd2 N21 2.355(2) . ?
Cd2 N21 2.355(2) 2_675 ?
Cd2 N43 2.320(2) 1_655 ?
Cd2 N43 2.320(2) 2_575 ?
Cd2 N41 2.312(2) . ?
Cd2 N41 2.312(2) 2_675 ?
Cd1 N11 2.365(2) 2_656 ?
Cd1 N11 2.365(2) . ?
Cd1 N33 2.338(2) 1_455 ?
Cd1 N33 2.338(2) 2_756 ?
Cd1 N31 2.314(2) 2_656 ?
Cd1 N31 2.314(2) . ?
N21 N22 1.340(3) . ?
N21 C22 1.347(3) . ?
N23 N22 1.304(3) . ?
N23 N24 1.334(3) . ?
N23 C21 1.447(4) . ?
N11 N12 1.332(3) . ?
N11 C12 1.354(3) . ?
N14 N13 1.337(3) . ?
N14 C12 1.321(4) . ?
N24 C22 1.323(3) . ?
N43 C42 1.143(3) . ?
N15 H15A 0.8603 . ?
N15 H15B 0.8604 . ?
N15 C12 1.360(3) . ?
N42 C42 1.295(3) . ?
N42 C41 1.302(3) . ?
N13 N12 1.294(3) . ?
N13 C11 1.448(3) . ?
N41 C41 1.138(4) . ?
N32 C31 1.288(3) . ?
N32 C32 1.290(4) . ?
N33 C32 1.147(4) . ?
N31 C31 1.137(3) . ?
C22 N25 1.357(3) . ?
N25 H25A 0.8638 . ?
N25 H25B 0.8648 . ?
C21 H21A 0.9600 . ?
C21 H21B 0.9600 . ?
C21 H21C 0.9600 . ?
C11 H11A 0.9600 . ?
C11 H11B 0.9600 . ?
C11 H11C 0.9600 . ?

loop_
_geom_torsion_atom_site_label_1
_geom_torsion_atom_site_label_2
_geom_torsion_atom_site_label_3
_geom_torsion_atom_site_label_4
_geom_torsion
_geom_torsion_site_symmetry_1
_geom_torsion_site_symmetry_2
_geom_torsion_site_symmetry_3
_geom_torsion_site_symmetry_4
_geom_torsion_publ_flag
Cd2 N21 N22 N23 -177.99(15) . . . . ?
Cd2 N21 C22 N24 177.66(16) . . . . ?
Cd2 N21 C22 N25 0.2(4) . . . . ?
Cd1 N11 N12 N13 -173.70(16) . . . . ?
Cd1 N11 C12 N14 171.56(17) . . . . ?
Cd1 N11 C12 N15 -9.7(4) . . . . ?
N23 N24 C22 N21 0.2(3) . . . . ?
N23 N24 C22 N25 177.6(3) . . . . ?
N14 N13 N12 N11 0.4(3) . . . . ?
N22 N21 C22 N24 -0.4(3) . . . . ?
N22 N21 C22 N25 -177.8(3) . . . . ?
N22 N23 N24 C22 0.1(3) . . . . ?
N24 N23 N22 N21 -0.3(3) . . . . ?
N13 N14 C12 N11 0.1(3) . . . . ?
N13 N14 C12 N15 -178.6(2) . . . . ?
N12 N11 C12 N14 0.1(3) . . . . ?
N12 N11 C12 N15 178.8(2) . . . . ?
C22 N21 N22 N23 0.4(3) . . . . ?
C12 N11 N12 N13 -0.3(3) . . . . ?
C12 N14 N13 N12 -0.4(3) . . . . ?
C12 N14 N13 C11 -177.9(3) . . . . ?
C21 N23 N22 N21 179.2(2) . . . . ?
C21 N23 N24 C22 -179.4(2) . . . . ?
C11 N13 N12 N11 178.0(3) . . . . ?
